data_7706415
loop_
_publ_author_name
'Avila, Manuel'
'Torres, Lucero'
'Montero-Alejo, Ana L'
'Reguera, Leslie'
'Reguera, Edilso'

_publ_section_title
;
 On the CN<sup>-</sup>K coordination modes in
 K<sub>n</sub>[M<sup>6-n</sup>(CN)<sub>6</sub>]&#x00B7;xH<sub>2</sub>O:
 first evidence of CN<sup>-</sup>K electron-deficient bonding.
;
_journal_issue 7
_journal_name_full 'Dalton transactions (Cambridge, England : 2003)'
_journal_page_first 2510
_journal_page_last 2520
_journal_paper_doi 10.1039/d0dt04019c
_journal_volume 50
_journal_year 2021
_chemical_formula_moiety 'C6 H6 K4 N6 O3 Os'
_chemical_formula_sum 'C6 H6 K4 N6 O3 Os'
_chemical_formula_weight 556.77
_space_group_IT_number 15
_space_group_name_Hall '-C 2yc'
_space_group_name_H-M_alt 'C 1 2/c 1'
_symmetry_cell_setting monoclinic
_symmetry_Int_Tables_number 15
_symmetry_space_group_name_Hall '-C 2yc'
_symmetry_space_group_name_H-M 'C 1 2/c 1'
_atom_sites_solution_hydrogens geom
_atom_sites_solution_primary direct
_atom_sites_solution_secondary difmap
_audit_creation_date 2019-08-09T12:58:35-00:00
_audit_creation_method 'WinGX routine CIF_UPDATE'
_audit_update_record
;
2019-08-09 deposited with the CCDC.	2021-01-11 downloaded from the CCDC.
;
_cell_angle_alpha 90
_cell_angle_beta 90.0900(10)
_cell_angle_gamma 90
_cell_formula_units_Z 4
_cell_length_a 9.4865(3)
_cell_length_b 17.0659(6)
_cell_length_c 9.4952(3)
_cell_measurement_reflns_used 9804
_cell_measurement_temperature 296(2)
_cell_measurement_theta_max 26.41
_cell_measurement_theta_min 3.21
_cell_volume 1537.23(9)
_computing_cell_refinement 'Bruker SAINT'
_computing_data_collection 'Bruker APEX2'
_computing_data_reduction 'Bruker SAINT'
_computing_molecular_graphics 'Bruker SHELXTL'
_computing_publication_material 'Bruker SHELXTL'
_computing_structure_refinement 'SHELXL-2018/3 (Sheldrick, 2018)'
_computing_structure_solution 'SHELXS-97 (Sheldrick 2008)'
_diffrn_ambient_temperature 296(2)
_diffrn_measured_fraction_theta_full 0.999
_diffrn_measured_fraction_theta_max 0.999
_diffrn_measurement_device_type 'Bruker APEX-II CCD'
_diffrn_measurement_method '\f and \w scans'
_diffrn_radiation_type MoK\a
_diffrn_radiation_wavelength 0.71073
_diffrn_reflns_av_R_equivalents 0.0316
_diffrn_reflns_av_unetI/netI 0.0091
_diffrn_reflns_Laue_measured_fraction_full 0.999
_diffrn_reflns_Laue_measured_fraction_max 0.999
_diffrn_reflns_limit_h_max 11
_diffrn_reflns_limit_h_min -11
_diffrn_reflns_limit_k_max 21
_diffrn_reflns_limit_k_min -21
_diffrn_reflns_limit_l_max 11
_diffrn_reflns_limit_l_min -11
_diffrn_reflns_number 40475
_diffrn_reflns_point_group_measured_fraction_full 0.999
_diffrn_reflns_point_group_measured_fraction_max 0.999
_diffrn_reflns_theta_full 25.242
_diffrn_reflns_theta_max 26.372
_diffrn_reflns_theta_min 3.21
_diffrn_standards_number 0
_exptl_absorpt_coefficient_mu 9.39
_exptl_absorpt_correction_T_max 0.842
_exptl_absorpt_correction_T_min 0.263
_exptl_absorpt_correction_type numerical
_exptl_absorpt_process_details 'numerical from crystal shape'
_exptl_crystal_colour colourless
_exptl_crystal_density_diffrn 2.406
_exptl_crystal_density_method 'not measured'
_exptl_crystal_description plate
_exptl_crystal_F_000 1040
_exptl_crystal_size_max 0.194
_exptl_crystal_size_mid 0.118
_exptl_crystal_size_min 0.019
_refine_diff_density_max 0.936
_refine_diff_density_min -0.888
_refine_diff_density_rms 0.173
_refine_ls_extinction_method none
_refine_ls_goodness_of_fit_ref 1.248
_refine_ls_hydrogen_treatment constr
_refine_ls_matrix_type full
_refine_ls_number_parameters 98
_refine_ls_number_reflns 1576
_refine_ls_number_restraints 0
_refine_ls_restrained_S_all 1.248
_refine_ls_R_factor_all 0.018
_refine_ls_R_factor_gt 0.0172
_refine_ls_shift/su_max 0
_refine_ls_shift/su_mean 0
_refine_ls_structure_factor_coef Fsqd
_refine_ls_weighting_details 'w=1/[\s^2^(Fo^2^)+(0.0343P)^2^+4.2596P] where P=(Fo^2^+2Fc^2^)/3'
_refine_ls_weighting_scheme calc
_refine_ls_wR_factor_gt 0.0552
_refine_ls_wR_factor_ref 0.0555
_reflns_Friedel_coverage 0
_reflns_number_gt 1525
_reflns_number_total 1576
_reflns_threshold_expression 'I > 2\s(I)'
_cod_data_source_file d0dt04019c2.cif
_cod_data_source_block k4[os(cn)6]3h2o
_cod_depositor_comments 'Adding full bibliography for 7706413--7706419.cif.'
_cod_original_sg_symbol_H-M 'C 2/c'
_cod_database_code 7706415
_shelx_shelxl_version_number 2018/3

loop_
_symmetry_equiv_pos_as_xyz
'x, y, z'
'-x, y, -z+1/2'
'x+1/2, y+1/2, z'
'-x+1/2, y+1/2, -z+1/2'
'-x, -y, -z'
'x, -y, z-1/2'
'-x+1/2, -y+1/2, -z'
'x+1/2, -y+1/2, z-1/2'

loop_
_atom_site_label
_atom_site_type_symbol
_atom_site_fract_x
_atom_site_fract_y
_atom_site_fract_z
_atom_site_U_iso_or_equiv
_atom_site_adp_type
_atom_site_occupancy
_atom_site_site_symmetry_order
_atom_site_calc_flag
_atom_site_refinement_flags_posn
_atom_site_refinement_flags_adp
_atom_site_refinement_flags_occupancy
_atom_site_disorder_assembly
_atom_site_disorder_group
Os Os 0 0.17800(2) 0.25 0.01483(9) Uani 1 2 d S T P . .
K1 K 0.59987(9) 0.14386(6) 0.43888(9) 0.0275(2) Uani 1 1 d . . . . .
K2 K 0.31486(9) 0.35802(6) 0.34625(9) 0.0282(2) Uani 1 1 d . . . . .
C1 C 0 0.0581(3) 0.25 0.0232(11) Uani 1 2 d S T P . .
N1 N 0 -0.0094(4) 0.25 0.0455(16) Uani 1 2 d S T P . .
C2 C 0 0.2995(3) 0.25 0.0137(10) Uani 1 2 d S T P . .
N2 N 0 0.3640(3) 0.25 0.0294(11) Uani 1 2 d S T P . .
C3 C 0.0723(4) 0.17812(18) 0.0475(4) 0.0144(7) Uani 1 1 d . . . . .
N3 N 0.1136(4) 0.1787(2) -0.0669(4) 0.0258(8) Uani 1 1 d . . . . .
C4 C 0.2021(4) 0.17730(19) 0.3241(4) 0.0152(7) Uani 1 1 d . . . . .
N4 N 0.3165(4) 0.1762(2) 0.3663(4) 0.0284(9) Uani 1 1 d . . . . .
O1 O 0.2416(6) -0.0026(3) 0.4857(6) 0.0773(16) Uani 1 1 d . . . . .
H1A H 0.173905 -0.036128 0.440688 0.116 Uiso 1 1 d R U . . .
H1B H 0.229149 0.047354 0.440817 0.116 Uiso 1 1 d R U . . .
O2 O 0.4609(9) 0.0293(4) 0.2777(11) 0.055(2) Uani 0.50(1) 1 d . . P . .
H2A H 0.499999 -0.020267 0.25 0.083 Uiso 1 2 d R U P . .
H2B H 0.362217 0.024722 0.256696 0.083 Uiso 0.50(1) 1 d R U P . .

loop_
_atom_site_aniso_label
_atom_site_aniso_U_11
_atom_site_aniso_U_22
_atom_site_aniso_U_33
_atom_site_aniso_U_23
_atom_site_aniso_U_13
_atom_site_aniso_U_12
Os 0.01454(12) 0.01643(13) 0.01353(13) 0 -0.00036(8) 0
K1 0.0212(4) 0.0362(5) 0.0251(4) 0.0006(4) -0.0026(3) -0.0001(4)
K2 0.0246(4) 0.0408(5) 0.0192(4) -0.0026(4) 0.0016(3) -0.0005(4)
C1 0.028(3) 0.020(3) 0.022(3) 0 -0.002(2) 0
N1 0.065(4) 0.024(3) 0.047(4) 0 -0.006(3) 0
C2 0.006(2) 0.031(3) 0.004(2) 0 0.0008(16) 0
N2 0.033(3) 0.027(3) 0.029(3) 0 0.001(2) 0
C3 0.0117(16) 0.0165(18) 0.0150(19) -0.0018(12) -0.0016(14) 0.0001(12)
N3 0.0239(18) 0.037(2) 0.0166(19) -0.0019(13) 0.0011(15) -0.0005(13)
C4 0.0168(19) 0.0174(18) 0.0115(17) 0.0007(12) 0.0012(14) 0.0007(12)
N4 0.0160(18) 0.047(3) 0.0223(19) 0.0017(14) -0.0029(15) 0.0013(14)
O1 0.097(4) 0.038(2) 0.098(4) 0.010(3) -0.041(3) -0.004(3)
O2 0.061(6) 0.024(3) 0.080(7) 0.000(4) -0.002(5) -0.001(3)

loop_
_atom_type_symbol
_atom_type_description
_atom_type_scat_dispersion_real
_atom_type_scat_dispersion_imag
_atom_type_scat_source
Os Os -1.2165 7.603 'International Tables Vol C Tables 4.2.6.8 and 6.1.1.4'
K K 0.2009 0.2494 'International Tables Vol C Tables 4.2.6.8 and 6.1.1.4'
C C 0.0033 0.0016 'International Tables Vol C Tables 4.2.6.8 and 6.1.1.4'
N N 0.0061 0.0033 'International Tables Vol C Tables 4.2.6.8 and 6.1.1.4'
O O 0.0106 0.006 'International Tables Vol C Tables 4.2.6.8 and 6.1.1.4'
H H 0 0 'International Tables Vol C Tables 4.2.6.8 and 6.1.1.4'

loop_
_geom_angle_atom_site_label_1
_geom_angle_atom_site_label_2
_geom_angle_atom_site_label_3
_geom_angle
_geom_angle_site_symmetry_1
_geom_angle_site_symmetry_3
_geom_angle_publ_flag
C4 Os C4 179.33(18) 2 . ?
C4 Os C3 89.56(15) 2 . ?
C4 Os C3 90.44(15) . . ?
C4 Os C3 90.44(15) 2 2 ?
C4 Os C3 89.56(15) . 2 ?
C3 Os C3 179.89(18) . 2 ?
C4 Os C1 89.66(9) 2 . ?
C4 Os C1 89.66(9) . . ?
C3 Os C1 90.06(9) . . ?
C3 Os C1 90.06(9) 2 . ?
C4 Os C2 90.34(9) 2 . ?
C4 Os C2 90.34(9) . . ?
C3 Os C2 89.94(9) . . ?
C3 Os C2 89.94(9) 2 . ?
C1 Os C2 180 . . ?
O2 K1 N4 63.77(18) . . ?
O2 K1 O2 18.3(3) . 2_655 ?
N4 K1 O2 76.73(19) . 2_655 ?
O2 K1 O1 78.5(2) . 5_656 ?
N4 K1 O1 135.02(13) . 5_656 ?
O2 K1 O1 73.7(2) 2_655 5_656 ?
O2 K1 N3 134.9(2) . 8_556 ?
N4 K1 N3 80.89(11) . 8_556 ?
O2 K1 N3 132.09(19) 2_655 8_556 ?
O1 K1 N3 143.54(12) 5_656 8_556 ?
O2 K1 N3 140.68(18) . 2_655 ?
N4 K1 N3 155.47(11) . 2_655 ?
O2 K1 N3 126.45(18) 2_655 2_655 ?
O1 K1 N3 66.68(12) 5_656 2_655 ?
N3 K1 N3 76.88(11) 8_556 2_655 ?
O2 K1 N4 74.43(19) . 2_655 ?
N4 K1 N4 88.95(12) . 2_655 ?
O2 K1 N4 60.00(18) 2_655 2_655 ?
O1 K1 N4 104.27(14) 5_656 2_655 ?
N3 K1 N4 77.95(10) 8_556 2_655 ?
N3 K1 N4 96.37(11) 2_655 2_655 ?
O2 K1 N2 110.1(2) . 7_556 ?
N4 K1 N2 87.08(9) . 7_556 ?
O2 K1 N2 125.85(19) 2_655 7_556 ?
O1 K1 N2 83.64(15) 5_656 7_556 ?
N3 K1 N2 94.22(13) 8_556 7_556 ?
N3 K1 N2 84.36(8) 2_655 7_556 ?
N4 K1 N2 171.70(13) 2_655 7_556 ?
N3 K2 O1 137.09(13) 7 7_556 ?
N3 K2 N1 74.87(10) 7 3 ?
O1 K2 N1 69.28(13) 7_556 3 ?
N3 K2 N3 89.05(12) 7 8_556 ?
O1 K2 N3 101.23(12) 7_556 8_556 ?
N1 K2 N3 71.97(9) 3 8_556 ?
N3 K2 N4 154.06(11) 7 7_556 ?
O1 K2 N4 66.87(13) 7_556 7_556 ?
N1 K2 N4 130.82(9) 3 7_556 ?
N3 K2 N4 95.77(11) 8_556 7_556 ?
N3 K2 N4 80.44(11) 7 . ?
O1 K2 N4 142.43(13) 7_556 . ?
N1 K2 N4 140.05(11) 3 . ?
N3 K2 N4 76.78(10) 8_556 . ?
N4 K2 N4 75.94(12) 7_556 . ?
N3 K2 N2 87.90(9) 7 . ?
O1 K2 N2 87.55(13) 7_556 . ?
N1 K2 N2 116.43(10) 3 . ?
N3 K2 N2 169.84(13) 8_556 . ?
N4 K2 N2 82.91(8) 7_556 . ?
N4 K2 N2 93.16(13) . . ?
N1 C1 Os 180 . . ?
C1 N1 K2 138.80(8) . 3_445 ?
C1 N1 K2 138.80(8) . 4_545 ?
K2 N1 K2 82.41(16) 3_445 4_545 ?
N2 C2 Os 180 . . ?
C2 N2 K1 87.53(11) . 8_455 ?
C2 N2 K1 87.53(11) . 7_556 ?
K1 N2 K1 175.1(2) 8_455 7_556 ?
C2 N2 K2 88.14(11) . 2 ?
K1 N2 K2 90.76(2) 8_455 2 ?
K1 N2 K2 89.08(2) 7_556 2 ?
C2 N2 K2 88.13(11) . . ?
K1 N2 K2 89.08(2) 8_455 . ?
K1 N2 K2 90.76(2) 7_556 . ?
K2 N2 K2 176.3(2) 2 . ?
N3 C3 Os 179.5(3) . . ?
C3 N3 K2 165.6(3) . 7 ?
C3 N3 K2 86.3(3) . 8_455 ?
K2 N3 K2 85.64(10) 7 8_455 ?
C3 N3 K1 88.7(2) . 8_455 ?
K2 N3 K1 104.51(12) 7 8_455 ?
K2 N3 K1 99.91(11) 8_455 8_455 ?
C3 N3 K1 85.8(3) . 2_655 ?
K2 N3 K1 96.73(12) 7 2_655 ?
K2 N3 K1 155.43(13) 8_455 2_655 ?
K1 N3 K1 103.12(11) 8_455 2_655 ?
N4 C4 Os 179.4(3) . . ?
C4 N4 K1 168.2(3) . . ?
C4 N4 K1 85.4(3) . 2_655 ?
K1 N4 K1 87.02(11) . 2_655 ?
C4 N4 K2 85.9(3) . 7_556 ?
K1 N4 K2 97.69(12) . 7_556 ?
K1 N4 K2 156.72(14) 2_655 7_556 ?
C4 N4 K2 87.6(3) . . ?
K1 N4 K2 102.37(12) . . ?
K1 N4 K2 97.09(11) 2_655 . ?
K2 N4 K2 104.06(12) 7_556 . ?
K1 O1 K2 129.89(17) 5_656 7_556 ?
K1 O2 K1 90.5(2) . 2_655 ?

loop_
_geom_bond_atom_site_label_1
_geom_bond_atom_site_label_2
_geom_bond_distance
_geom_bond_site_symmetry_2
_geom_bond_publ_flag
Os C4 2.041(4) 2 ?
Os C4 2.041(4) . ?
Os C3 2.043(4) . ?
Os C3 2.043(4) 2 ?
Os C1 2.046(6) . ?
Os C2 2.073(6) . ?
K1 O2 2.810(9) . ?
K1 N4 2.828(4) . ?
K1 O2 2.895(9) 2_655 ?
K1 O1 2.930(5) 5_656 ?
K1 N3 3.032(4) 8_556 ?
K1 N3 3.035(4) 2_655 ?
K1 N4 3.056(4) 2_655 ?
K1 N2 3.1067(9) 7_556 ?
K2 N3 2.809(4) 7 ?
K2 O1 2.987(5) 7_556 ?
K2 N1 3.008(5) 3 ?
K2 N3 3.016(4) 8_556 ?
K2 N4 3.059(4) 7_556 ?
K2 N4 3.109(4) . ?
K2 N2 3.1239(9) . ?
C1 N1 1.152(9) . ?
C2 N2 1.101(8) . ?
C3 N3 1.155(6) . ?
C4 N4 1.157(6) . ?
